data_1574760
loop_
_publ_author_name
'Faltejsek, Jan'
'Urbanovsk&#xfd;, Peter'
'Kub&#xed;&#x10d;ek, Vojt&#x11b;ch'
'Havl&#xed;&#x10d;kov&#xe1;, Jana'
'C&#xed;sa&#x159;ov&#xe1;, Ivana'
'Kotek, Jan'
'Hermann, Petr'

_publ_section_title
;
 Extraordinary kinetic inertness of lanthanide(iii) complexes of
 pyridine-rigidified 18-membered hexaazamacrocycles with four acetate
 pendant arms.
;
_journal_issue 27
_journal_name_full 'Chemical science'
_journal_page_first 12558
_journal_page_last 12567
_journal_paper_doi 10.1039/d5sc01893e
_journal_volume 16
_journal_year 2025
_chemical_formula_moiety 'C18 H26 N6, 4(H2 O)'
_chemical_formula_sum 'C18 H34 N6 O4'
_chemical_formula_weight 398.51
_space_group_crystal_system orthorhombic
_space_group_IT_number 55
_space_group_name_Hall '-P 2 2ab'
_space_group_name_H-M_alt 'P b a m'
_atom_sites_solution_hydrogens mixed
_atom_sites_solution_primary direct
_atom_sites_solution_secondary difmap
_audit_creation_method SHELXL-2014/7
_audit_update_record
;
2025-02-10 deposited with the CCDC.	2025-05-30 downloaded from the CCDC.
;
_cell_angle_alpha 90
_cell_angle_beta 90
_cell_angle_gamma 90
_cell_formula_units_Z 2
_cell_length_a 21.9337(5)
_cell_length_b 5.42370(10)
_cell_length_c 9.0915(2)
_cell_measurement_reflns_used 9374
_cell_measurement_temperature 120(2)
_cell_measurement_theta_max 27.4614
_cell_measurement_theta_min 2.9103
_cell_volume 1081.54(4)
_computing_cell_refinement 'SAINT V8.40B (Bruker AXS LLC, 2019)'
_computing_data_collection 'Bruker Instrument Service vV6.2.16'
_computing_data_reduction 'SAINT V8.40B (Bruker AXS LLC, 2019)'
_computing_structure_refinement 'SHELXL-2014/7 (Sheldrick, 2014)'
_computing_structure_solution 'XT, VERSION 2018/2'
_diffrn_ambient_temperature 120(2)
_diffrn_detector_area_resol_mean 7.3910
_diffrn_measured_fraction_theta_full 0.990
_diffrn_measured_fraction_theta_max 0.989
_diffrn_measurement_device 'Bruker D8 VENTURE'
_diffrn_measurement_method '\f and \w scans'
_diffrn_radiation_type MoK\a
_diffrn_radiation_wavelength 0.71073
_diffrn_reflns_av_R_equivalents 0.0182
_diffrn_reflns_av_unetI/netI 0.0099
_diffrn_reflns_Laue_measured_fraction_full 0.990
_diffrn_reflns_Laue_measured_fraction_max 0.989
_diffrn_reflns_limit_h_max 28
_diffrn_reflns_limit_h_min -28
_diffrn_reflns_limit_k_max 7
_diffrn_reflns_limit_k_min -7
_diffrn_reflns_limit_l_max 11
_diffrn_reflns_limit_l_min -10
_diffrn_reflns_number 10251
_diffrn_reflns_point_group_measured_fraction_full 0.990
_diffrn_reflns_point_group_measured_fraction_max 0.989
_diffrn_reflns_theta_full 25.242
_diffrn_reflns_theta_max 27.492
_diffrn_reflns_theta_min 2.240
_diffrn_source 'microfocus sealed tube'
_exptl_absorpt_coefficient_mu 0.088
_exptl_absorpt_correction_T_max 0.98
_exptl_absorpt_correction_T_min 0.93
_exptl_absorpt_correction_type multi-scan
_exptl_absorpt_process_details
;
Krause, L., Herbst-Irmer, R., Sheldrick, G. M., Stalke, D. (2015).
"Comparison of silver and molybdenum microfocus X-ray sources for
single-crystal structure determination"
J. Appl. Cryst. 48, 3-10.
doi:10.1107/S1600576714022985
;
_exptl_crystal_colour colourless
_exptl_crystal_density_diffrn 1.224
_exptl_crystal_description prism
_exptl_crystal_F_000 432
_exptl_crystal_size_max 0.348
_exptl_crystal_size_mid 0.196
_exptl_crystal_size_min 0.173
_refine_diff_density_max 0.316
_refine_diff_density_min -0.181
_refine_diff_density_rms 0.038
_refine_ls_extinction_method none
_refine_ls_goodness_of_fit_ref 1.098
_refine_ls_hydrogen_treatment mixed
_refine_ls_matrix_type full
_refine_ls_number_parameters 84
_refine_ls_number_reflns 1307
_refine_ls_number_restraints 0
_refine_ls_restrained_S_all 1.098
_refine_ls_R_factor_all 0.0356
_refine_ls_R_factor_gt 0.0341
_refine_ls_shift/su_max 0.001
_refine_ls_shift/su_mean 0.000
_refine_ls_structure_factor_coef Fsqd
_refine_ls_weighting_details 'w=1/[\s^2^(Fo^2^)+(0.0431P)^2^+0.4297P] where P=(Fo^2^+2Fc^2^)/3'
_refine_ls_weighting_scheme calc
_refine_ls_wR_factor_gt 0.0903
_refine_ls_wR_factor_ref 0.0938
_reflns_Friedel_coverage 0.000
_reflns_number_gt 1254
_reflns_number_total 1307
_reflns_threshold_expression 'I > 2\s(I)'
_cod_data_source_file d5sc01893e2.cif
_cod_data_source_block haf08_v6
_cod_depositor_comments
;
The following automatic conversions were performed:

data item '_exptl_absorpt_correction_type' value 'Multi-Scan' was
changed to 'multi-scan' in accordance with the
/home/data/users/saulius/crontab/automatic-downloads/rss-feeds/RSC/lib/dictionaries/cif_core.dic
dictionary named 'cif_core.dic' version 2.4.2 last updated on
2011-04-26.

Automatic conversion script
Id: cif_fix_values 8170 2020-07-09 18:12:32Z antanas 

 Adding full bibliography for 1574757--1574764.cif.
;
_cod_database_code 1574760
_shelx_shelxl_version_number 2014/7
_shelx_space_group_comment
;
The symmetry employed for this shelxl refinement is uniquely defined
by the following loop, which should always be used as a source of
symmetry information in preference to the above space-group names.
They are only intended as comments.
;
_shelx_estimated_absorpt_t_min 0.970
_shelx_estimated_absorpt_t_max 0.985

loop_
_space_group_symop_operation_xyz
'x, y, z'
'-x, -y, z'
'-x+1/2, y+1/2, -z'
'x+1/2, -y+1/2, -z'
'-x, -y, -z'
'x, y, -z'
'x-1/2, -y-1/2, z'
'-x-1/2, y-1/2, z'

loop_
_atom_site_label
_atom_site_type_symbol
_atom_site_fract_x
_atom_site_fract_y
_atom_site_fract_z
_atom_site_U_iso_or_equiv
_atom_site_adp_type
_atom_site_occupancy
_atom_site_site_symmetry_order
_atom_site_calc_flag
_atom_site_refinement_flags_posn
_atom_site_refinement_flags_adp
_atom_site_refinement_flags_occupancy
_atom_site_disorder_assembly
_atom_site_disorder_group
N1 N 0.63583(5) 0.6524(2) 0.5000 0.0161(3) Uani 1 2 d S T P . .
C2 C 0.65083(4) 0.76246(17) 0.37304(10) 0.0161(2) Uani 1 1 d . . . . .
C3 C 0.63726(4) 0.62015(19) 0.23337(10) 0.0190(2) Uani 1 1 d . . . . .
H31 H 0.6304 0.7394 0.1526 0.023 Uiso 1 1 calc R U . . .
H32 H 0.6736 0.5209 0.2074 0.023 Uiso 1 1 calc R U . . .
N4 N 0.58440(4) 0.45549(15) 0.24223(9) 0.0171(2) Uani 1 1 d . . . . .
H41 H 0.5874(5) 0.371(2) 0.3255(16) 0.022(3) Uiso 1 1 d . . . . .
C5 C 0.52639(4) 0.59014(18) 0.24525(11) 0.0195(2) Uani 1 1 d . . . . .
H51 H 0.5235 0.6990 0.1581 0.023 Uiso 1 1 calc R U . . .
H52 H 0.5245 0.6945 0.3345 0.023 Uiso 1 1 calc R U . . .
C6 C 0.68046(4) 0.99006(18) 0.36827(10) 0.0186(2) Uani 1 1 d . . . . .
H61 H 0.6904 1.0646 0.2768 0.022 Uiso 1 1 calc R U . . .
C7 C 0.69502(6) 1.1053(3) 0.5000 0.0201(3) Uani 1 2 d S T P . .
H71 H 0.7147 1.2612 0.5000 0.024 Uiso 1 2 calc R U P . .
O1W O 0.72782(5) 0.1182(2) 0.0000 0.0272(3) Uani 1 2 d S T P . .
H11W H 0.6863(11) 0.130(4) 0.0000 0.045(6) Uiso 1 2 d S . P . .
H12W H 0.7408(12) 0.268(5) 0.0000 0.057(7) Uiso 1 2 d S . P . .
O2W O 0.60233(5) 0.13462(19) 0.0000 0.0207(2) Uani 1 2 d S T P . .
H21W H 0.5927(7) 0.230(3) 0.0773(16) 0.040(4) Uiso 1 1 d . . . . .

loop_
_atom_site_aniso_label
_atom_site_aniso_U_11
_atom_site_aniso_U_22
_atom_site_aniso_U_33
_atom_site_aniso_U_23
_atom_site_aniso_U_13
_atom_site_aniso_U_12
N1 0.0157(5) 0.0172(5) 0.0154(5) 0.000 0.000 0.0004(4)
C2 0.0132(4) 0.0181(4) 0.0169(5) 0.0009(4) -0.0001(3) 0.0024(3)
C3 0.0183(4) 0.0235(5) 0.0151(4) 0.0004(4) 0.0018(3) -0.0014(4)
N4 0.0172(4) 0.0195(4) 0.0146(4) 0.0007(3) -0.0001(3) -0.0004(3)
C5 0.0186(5) 0.0200(5) 0.0200(5) -0.0004(4) -0.0004(3) 0.0008(4)
C6 0.0170(4) 0.0173(4) 0.0213(5) 0.0049(4) 0.0007(3) 0.0011(3)
C7 0.0160(6) 0.0153(6) 0.0291(7) 0.000 0.000 0.0001(5)
O1W 0.0206(5) 0.0242(6) 0.0367(6) 0.000 0.000 0.0017(4)
O2W 0.0246(5) 0.0191(5) 0.0185(5) 0.000 0.000 0.0028(4)

loop_
_atom_type_symbol
_atom_type_description
_atom_type_scat_dispersion_real
_atom_type_scat_dispersion_imag
_atom_type_scat_source
C C 0.0033 0.0016 'International Tables Vol C Tables 4.2.6.8 and 6.1.1.4'
H H 0.0000 0.0000 'International Tables Vol C Tables 4.2.6.8 and 6.1.1.4'
N N 0.0061 0.0033 'International Tables Vol C Tables 4.2.6.8 and 6.1.1.4'
O O 0.0106 0.0060 'International Tables Vol C Tables 4.2.6.8 and 6.1.1.4'

loop_
_geom_angle_atom_site_label_1
_geom_angle_atom_site_label_2
_geom_angle_atom_site_label_3
_geom_angle
_geom_angle_site_symmetry_1
_geom_angle_site_symmetry_3
_geom_angle_publ_flag
C2 N1 C2 118.88(12) . 6_556 ?
N1 C2 C6 122.34(9) . . ?
N1 C2 C3 116.52(8) . . ?
C6 C2 C3 121.06(8) . . ?
N4 C3 C2 114.81(8) . . ?
N4 C3 H31 108.6 . . ?
C2 C3 H31 108.6 . . ?
N4 C3 H32 108.6 . . ?
C2 C3 H32 108.6 . . ?
H31 C3 H32 107.5 . . ?
C3 N4 C5 112.56(8) . . ?
C3 N4 H41 107.7(8) . . ?
C5 N4 H41 107.8(8) . . ?
N4 C5 C5 109.96(10) . 2_665 ?
N4 C5 H51 109.7 . . ?
C5 C5 H51 109.7 2_665 . ?
N4 C5 H52 109.7 . . ?
C5 C5 H52 109.7 2_665 . ?
H51 C5 H52 108.2 . . ?
C7 C6 C2 118.58(9) . . ?
C7 C6 H61 120.7 . . ?
C2 C6 H61 120.7 . . ?
C6 C7 C6 119.27(13) 6_556 . ?
C6 C7 H71 120.4 6_556 . ?
C6 C7 H71 120.4 . . ?
H11W O1W H12W 105(2) . . ?

loop_
_geom_bond_atom_site_label_1
_geom_bond_atom_site_label_2
_geom_bond_distance
_geom_bond_site_symmetry_2
_geom_bond_publ_flag
N1 C2 1.3405(10) . ?
N1 C2 1.3405(10) 6_556 ?
C2 C6 1.3958(13) . ?
C2 C3 1.5155(13) . ?
C3 N4 1.4658(12) . ?
C3 H31 0.9900 . ?
C3 H32 0.9900 . ?
N4 C5 1.4672(11) . ?
N4 H41 0.889(14) . ?
C5 C5 1.5156(18) 2_665 ?
C5 H51 0.9900 . ?
C5 H52 0.9900 . ?
C6 C7 1.3881(12) . ?
C6 H61 0.9500 . ?
C7 C6 1.3880(12) 6_556 ?
C7 H71 0.9500 . ?
O1W H11W 0.91(2) . ?
O1W H12W 0.86(3) . ?
O2W H21W 0.897(15) . ?
